data_4107724
loop_
_publ_author_name
'Akihiro Nojiri'
'Naoya Kumagai'
'Masakatsu Shibasaki'

_publ_section_title
;
 Asymmetric Catalysis via Dynamic Substrate/Ligand/Rare Earth Metal
 Conglomerate
;
_journal_name_full 'Journal of the American Chemical Society'
_journal_page_first 5630
_journal_page_last 5631
_journal_paper_doi 10.1021/ja800326d
_journal_volume 130
_journal_year 2008
_chemical_formula_moiety 'C19 H26 N2 O3 '
_chemical_formula_sum 'C19 H26 N2 O3'
_chemical_formula_weight 330.43
_space_group_IT_number 15
_symmetry_cell_setting monoclinic
_symmetry_Int_Tables_number 15
_symmetry_space_group_name_Hall '-C 2yc'
_symmetry_space_group_name_H-M 'C 1 2/c 1'
_cell_angle_alpha 90.0000
_cell_angle_beta 109.2546(13)
_cell_angle_gamma 90.0000
_cell_formula_units_Z 8
_cell_length_a 15.2764(3)
_cell_length_b 12.2814(2)
_cell_length_c 21.5584(4)
_cell_measurement_reflns_used 11267
_cell_measurement_temperature 93.1
_cell_measurement_theta_max 68.2
_cell_measurement_theta_min 4.7
_cell_volume 3818.44(12)
_computing_cell_refinement PROCESS-AUTO
_computing_data_collection PROCESS-AUTO
_computing_data_reduction CrystalStructure
_computing_publication_material 'CrystalStructure 3.8'
_computing_structure_refinement CRYSTALS
_computing_structure_solution SIR92
_diffrn_detector_area_resol_mean 10.00
_diffrn_measured_fraction_theta_full 0.986
_diffrn_measured_fraction_theta_max 0.986
_diffrn_measurement_device_type 'Rigaku RAXIS-RAPID'
_diffrn_measurement_method \w
_diffrn_radiation_type 'Cu K\a'
_diffrn_radiation_wavelength 1.54187
_diffrn_reflns_av_R_equivalents 0.064
_diffrn_reflns_limit_h_max 18
_diffrn_reflns_limit_h_min 0
_diffrn_reflns_limit_k_max 14
_diffrn_reflns_limit_k_min 0
_diffrn_reflns_limit_l_max 24
_diffrn_reflns_limit_l_min -25
_diffrn_reflns_number 3444
_diffrn_reflns_theta_full 68.25
_diffrn_reflns_theta_max 68.25
_exptl_absorpt_coefficient_mu 0.626
_exptl_absorpt_correction_type none
_exptl_crystal_colour colorless
_exptl_crystal_density_diffrn 1.149
_exptl_crystal_description needle
_exptl_crystal_F_000 1424.00
_exptl_crystal_size_max 0.10
_exptl_crystal_size_mid 0.10
_exptl_crystal_size_min 0.10
_refine_diff_density_max 0.45
_refine_diff_density_min -0.32
_refine_ls_extinction_coef 11(12)
_refine_ls_extinction_method 'Larson (1970) Crystallographic Computing eq. 22'
_refine_ls_goodness_of_fit_ref 1.001
_refine_ls_hydrogen_treatment constr
_refine_ls_number_parameters 253
_refine_ls_number_reflns 2599
_refine_ls_R_factor_gt 0.0668
_refine_ls_shift/su_max 0.0000
_refine_ls_structure_factor_coef Fsqd
_refine_ls_weighting_details 'w = 1/[0.0078Fo^2^ + 1.0000\s(Fo^2^)]/(4Fo^2^)'
_refine_ls_weighting_scheme calc
_refine_ls_wR_factor_ref 0.2175
_reflns_number_gt 2372
_reflns_number_total 3444
_reflns_threshold_expression F^2^>2.0\s(F^2^)
_cod_data_source_file ja800326d-file004.cif
_cod_data_source_block '_071229kumagai'
_cod_original_cell_volume 3818.41(13)
_cod_original_formula_sum 'C19 H26 N2 O3 '
_cod_database_code 4107724

loop_
_symmetry_equiv_pos_site_id
_symmetry_equiv_pos_as_xyz
1 +X,+Y,+Z
2 -X,+Y,1/2-Z
3 -X,-Y,-Z
4 +X,-Y,1/2+Z
5 1/2+X,1/2+Y,+Z
6 1/2-X,1/2+Y,1/2-Z
7 1/2-X,1/2-Y,-Z
8 1/2+X,1/2-Y,1/2+Z

loop_
_atom_site_label
_atom_site_type_symbol
_atom_site_fract_x
_atom_site_fract_y
_atom_site_fract_z
_atom_site_U_iso_or_equiv
_atom_site_adp_type
_atom_site_occupancy
_atom_site_symmetry_multiplicity
_atom_site_calc_flag
_atom_site_refinement_flags
O(1) O -0.04610(15) 0.40723(17) 0.45199(11) 0.0316(6) Uani 1.00 1 d .
O(2) O 0.25802(15) 0.30064(18) 0.29490(11) 0.0320(6) Uani 1.00 1 d .
O(3) O 0.11742(15) 0.38543(18) 0.25682(11) 0.0341(6) Uani 1.00 1 d .
N(4) N 0.17100(18) 0.3078(2) 0.35846(13) 0.0292(7) Uani 1.00 1 d .
N(5) N 0.19675(19) 0.3516(2) 0.54295(14) 0.0352(8) Uani 1.00 1 d .
C(6) C 0.0867(2) 0.3228(2) 0.37480(15) 0.0237(8) Uani 1.00 1 d .
C(7) C 0.0617(2) 0.2172(2) 0.40195(16) 0.0279(8) Uani 1.00 1 d .
C(8) C -0.0013(2) 0.4530(2) 0.42283(15) 0.0266(8) Uani 1.00 1 d .
C(9) C 0.0981(2) 0.4189(2) 0.42581(15) 0.0242(8) Uani 1.00 1 d .
C(10) C 0.1356(2) 0.5245(2) 0.40518(16) 0.0307(9) Uani 1.00 1 d .
C(11) C 0.2858(2) 0.3289(2) 0.23755(15) 0.0285(8) Uani 1.00 1 d .
C(12) C 0.1762(2) 0.3352(2) 0.29874(16) 0.0283(9) Uani 1.00 1 d .
C(13) C 0.0323(2) 0.0173(2) 0.38843(16) 0.0319(9) Uani 1.00 1 d .
C(14) C 0.0370(2) 0.1228(2) 0.35311(15) 0.0315(9) Uani 1.00 1 d .
C(15) C 0.2896(2) 0.4518(2) 0.23092(18) 0.0366(10) Uani 1.00 1 d .
C(16) C 0.2212(2) 0.2743(2) 0.17612(18) 0.0388(10) Uani 1.00 1 d .
C(17) C -0.0302(2) 0.5507(2) 0.37824(17) 0.0314(9) Uani 1.00 1 d .
C(18) C 0.0505(2) 0.5753(2) 0.35389(16) 0.0326(9) Uani 1.00 1 d .
C(19) C -0.0483(2) -0.0121(2) 0.40083(17) 0.0406(10) Uani 1.00 1 d .
C(20) C 0.1102(3) -0.0484(2) 0.41219(18) 0.0434(11) Uani 1.00 1 d .
C(21) C 0.3827(2) 0.2802(3) 0.25576(18) 0.0388(10) Uani 1.00 1 d .
C(22) C -0.0503(3) -0.1078(3) 0.43529(18) 0.0529(13) Uani 1.00 1 d .
C(23) C 0.1531(2) 0.3820(2) 0.49183(16) 0.0268(8) Uani 1.00 1 d .
C(24) C 0.0266(3) -0.1732(3) 0.45788(19) 0.0558(13) Uani 1.00 1 d .
C(25) C 0.1069(3) -0.1437(3) 0.44683(18) 0.0524(12) Uani 1.00 1 d .
H(1) H -0.1060 -0.1238 0.4454 0.066 Uiso 1.00 1 c R
H(2) H -0.1047 0.0354 0.3857 0.050 Uiso 1.00 1 c R
H(3) H 0.0241 -0.2354 0.4812 0.070 Uiso 1.00 1 c R
H(4) H 0.1668 -0.1848 0.4653 0.066 Uiso 1.00 1 c R
H(5) H 0.0882 0.1144 0.3321 0.039 Uiso 1.00 1 c R
H(6) H -0.0233 0.1358 0.3170 0.040 Uiso 1.00 1 c R
H(7) H 0.1146 0.1949 0.4407 0.035 Uiso 1.00 1 c R
H(8) H 0.0072 0.2321 0.4182 0.035 Uiso 1.00 1 c R
H(9) H -0.0891 0.5350 0.3435 0.038 Uiso 1.00 1 c R
H(10) H -0.0394 0.6107 0.4056 0.038 Uiso 1.00 1 c R
H(11) H 0.0612 0.6552 0.3493 0.040 Uiso 1.00 1 c R
H(12) H 0.1966 0.5088 0.3892 0.037 Uiso 1.00 1 c R
H(13) H 0.1583 0.5708 0.4424 0.037 Uiso 1.00 1 c R
H(14) H 0.4212 0.3139 0.2964 0.049 Uiso 1.00 1 c R
H(15) H 0.4096 0.3008 0.2182 0.049 Uiso 1.00 1 c R
H(16) H 0.3766 0.1970 0.2605 0.049 Uiso 1.00 1 c R
H(17) H 0.3171 0.4679 0.1939 0.047 Uiso 1.00 1 c R
H(18) H 0.3316 0.4820 0.2698 0.047 Uiso 1.00 1 c R
H(19) H 0.2263 0.4876 0.2222 0.047 Uiso 1.00 1 c R
H(20) H 0.2482 0.2818 0.1400 0.048 Uiso 1.00 1 c R
H(21) H 0.2198 0.1981 0.1833 0.048 Uiso 1.00 1 c R
H(23) H 0.1566 0.3053 0.1645 0.048 Uiso 1.00 1 c R
H(24) H 0.0362 0.3437 0.3304 0.030 Uiso 1.00 1 c R
H(25) H 0.2150 0.2662 0.3847 0.037 Uiso 1.00 1 c R
H(26) H 0.1661 -0.0295 0.4045 0.057 Uiso 1.00 1 c R
H(27) H 0.0430 0.5404 0.3115 0.040 Uiso 1.00 1 c R

loop_
_atom_site_aniso_label
_atom_site_aniso_U_11
_atom_site_aniso_U_22
_atom_site_aniso_U_33
_atom_site_aniso_U_12
_atom_site_aniso_U_13
_atom_site_aniso_U_23
O(1) 0.0372(13) 0.0326(12) 0.0311(13) -0.0020(9) 0.0193(11) -0.0006(9)
O(2) 0.0316(12) 0.0453(13) 0.0262(12) 0.0090(10) 0.0191(10) 0.0098(9)
O(3) 0.0278(12) 0.0448(14) 0.0320(13) 0.0070(10) 0.0129(11) 0.0122(10)
N(4) 0.0295(15) 0.0353(15) 0.0275(15) 0.0066(11) 0.0156(13) 0.0085(11)
N(5) 0.0357(16) 0.0386(16) 0.0335(17) 0.0020(13) 0.0145(13) -0.0020(13)
C(6) 0.0269(16) 0.0270(16) 0.0207(16) -0.0021(12) 0.0124(13) 0.0026(12)
C(7) 0.0355(18) 0.0278(16) 0.0251(17) -0.0020(13) 0.0165(15) -0.0015(13)
C(8) 0.0311(18) 0.0261(16) 0.0236(17) -0.0028(13) 0.0101(15) -0.0001(12)
C(9) 0.0264(16) 0.0244(15) 0.0241(16) -0.0007(12) 0.0115(14) 0.0038(13)
C(10) 0.0316(18) 0.0292(17) 0.0320(19) -0.0046(13) 0.0116(15) 0.0026(14)
C(11) 0.0275(17) 0.0421(18) 0.0205(16) -0.0020(14) 0.0141(14) 0.0006(14)
C(12) 0.0285(18) 0.0316(17) 0.0301(18) 0.0040(13) 0.0168(15) 0.0065(14)
C(13) 0.053(2) 0.0259(17) 0.0244(18) -0.0044(15) 0.0222(17) -0.0043(13)
C(14) 0.048(2) 0.0283(17) 0.0231(17) -0.0024(14) 0.0175(16) -0.0005(13)
C(15) 0.041(2) 0.0401(19) 0.036(2) -0.0031(15) 0.0230(17) 0.0049(15)
C(16) 0.043(2) 0.045(2) 0.031(2) -0.0032(16) 0.0170(17) -0.0002(16)
C(17) 0.0339(19) 0.0272(17) 0.0328(19) 0.0042(13) 0.0106(16) 0.0022(13)
C(18) 0.045(2) 0.0275(17) 0.0283(18) 0.0038(14) 0.0166(16) 0.0065(14)
C(19) 0.056(2) 0.043(2) 0.0249(19) -0.0182(18) 0.0168(18) -0.0071(15)
C(20) 0.074(2) 0.0333(19) 0.036(2) 0.0055(18) 0.036(2) 0.0002(15)
C(21) 0.0320(19) 0.053(2) 0.039(2) 0.0028(16) 0.0213(17) -0.0040(16)
C(22) 0.088(3) 0.048(2) 0.030(2) -0.032(2) 0.030(2) -0.0086(17)
C(23) 0.0299(17) 0.0271(16) 0.0264(18) 0.0013(13) 0.0134(15) -0.0032(13)
C(24) 0.120(4) 0.0259(19) 0.030(2) -0.016(2) 0.036(2) -0.0040(16)
C(25) 0.098(3) 0.033(2) 0.035(2) 0.011(2) 0.033(2) 0.0031(16)

loop_
_atom_type_symbol
_atom_type_description
_atom_type_scat_dispersion_real
_atom_type_scat_dispersion_imag
_atom_type_scat_source
C C 0.018 0.009
;
International Tables for Crystallography
(1992, Vol. C, Tables 4.2.6.8 and 6.1.1.4)
;
H H 0.000 0.000
;
International Tables for Crystallography
(1992, Vol. C, Table 6.1.1.4)
;
O O 0.049 0.032
;
International Tables for Crystallography
(1992, Vol. C, Tables 4.2.6.8 and 6.1.1.4)
;
N N 0.031 0.018
;
International Tables for Crystallography
(1992, Vol. C, Tables 4.2.6.8 and 6.1.1.4)
;

loop_
_geom_angle_atom_site_label_1
_geom_angle_atom_site_label_2
_geom_angle_atom_site_label_3
_geom_angle
_geom_angle_publ_flag
C(11) O(2) C(12) 120.4(2) yes
C(6) N(4) C(12) 122.1(2) yes
N(4) C(6) C(7) 109.9(2) yes
N(4) C(6) C(9) 111.1(2) yes
C(7) C(6) C(9) 110.6(2) yes
C(6) C(7) C(14) 114.7(2) yes
O(1) C(8) C(9) 124.4(2) yes
O(1) C(8) C(17) 127.1(2) yes
C(9) C(8) C(17) 108.5(2) yes
C(6) C(9) C(8) 106.8(2) yes
C(6) C(9) C(10) 113.1(2) yes
C(6) C(9) C(23) 109.9(2) yes
C(8) C(9) C(10) 102.2(2) yes
C(8) C(9) C(23) 111.2(2) yes
C(10) C(9) C(23) 113.1(2) yes
C(9) C(10) C(18) 104.1(2) yes
O(2) C(11) C(15) 110.1(2) yes
O(2) C(11) C(16) 110.0(2) yes
O(2) C(11) C(21) 102.4(2) yes
C(15) C(11) C(16) 112.9(2) yes
C(15) C(11) C(21) 110.5(2) yes
C(16) C(11) C(21) 110.3(2) yes
O(2) C(12) O(3) 126.1(3) yes
O(2) C(12) N(4) 109.0(2) yes
O(3) C(12) N(4) 124.9(3) yes
C(14) C(13) C(19) 120.6(2) yes
C(14) C(13) C(20) 120.3(3) yes
C(19) C(13) C(20) 118.9(2) yes
C(7) C(14) C(13) 110.1(2) yes
C(8) C(17) C(18) 106.1(2) yes
C(10) C(18) C(17) 105.1(2) yes
C(13) C(19) C(22) 119.8(2) yes
C(13) C(20) C(25) 120.4(4) yes
C(19) C(22) C(24) 121.0(4) yes
N(5) C(23) C(9) 178.7(3) yes
C(22) C(24) C(25) 119.5(3) yes
C(20) C(25) C(24) 120.3(3) yes

loop_
_geom_bond_atom_site_label_1
_geom_bond_atom_site_label_2
_geom_bond_distance
_geom_bond_publ_flag
O(1) C(8) 1.210(4) yes
O(2) C(11) 1.475(4) yes
O(2) C(12) 1.348(4) yes
O(3) C(12) 1.212(3) yes
N(4) C(6) 1.455(4) yes
N(4) C(12) 1.358(4) yes
N(5) C(23) 1.146(3) yes
C(6) C(7) 1.522(4) yes
C(6) C(9) 1.583(4) yes
C(7) C(14) 1.527(3) yes
C(8) C(9) 1.556(4) yes
C(8) C(17) 1.510(3) yes
C(9) C(10) 1.541(4) yes
C(9) C(23) 1.466(4) yes
C(10) C(18) 1.534(3) yes
C(11) C(15) 1.519(3) yes
C(11) C(16) 1.522(3) yes
C(11) C(21) 1.523(4) yes
C(13) C(14) 1.517(3) yes
C(13) C(19) 1.391(4) yes
C(13) C(20) 1.388(4) yes
C(17) C(18) 1.521(5) yes
C(19) C(22) 1.396(4) yes
C(20) C(25) 1.398(4) yes
C(22) C(24) 1.373(5) yes
C(24) C(25) 1.373(6) yes
